data_4079186
loop_
_publ_author_name
'Semproni, Scott P.'
'Margulieux, Grant W.'
'Chirik, Paul J.'

_publ_section_title
;
 Di- and Tetrametallic Hafnocene Oxamidides Prepared from CO-Induced
 N2Bond Cleavage and Thermal Rearrangement to Hafnocene Cyanide
 Derivatives
;
_journal_issue 17
_journal_name_full Organometallics
_journal_page_first 6278
_journal_paper_doi 10.1021/om3005542
_journal_volume 31
_journal_year 2012
_chemical_formula_sum 'C34 H44 Hf2 N2 O2'
_chemical_formula_weight 869.69
_chemical_name_systematic
;
 ?
;
_space_group_IT_number 14
_symmetry_cell_setting monoclinic
_symmetry_space_group_name_Hall '-P 2ybc'
_symmetry_space_group_name_H-M 'P 1 21/c 1'
_atom_sites_solution_hydrogens geom
_atom_sites_solution_primary direct
_atom_sites_solution_secondary difmap
_audit_creation_method SHELXL-97
_cell_angle_alpha 90.000
_cell_angle_beta 98.321(5)
_cell_angle_gamma 90.000
_cell_formula_units_Z 4
_cell_length_a 20.209(5)
_cell_length_b 9.345(5)
_cell_length_c 16.632(5)
_cell_measurement_reflns_used 4131
_cell_measurement_temperature 100(2)
_cell_measurement_theta_max 27.47
_cell_measurement_theta_min 2.64
_cell_volume 3108(2)
_computing_cell_refinement 'Bruker SAINT'
_computing_data_collection 'Bruker APEX2'
_computing_data_reduction 'Bruker SAINT'
_computing_molecular_graphics 'ORTEP3 (Farraguia, 1994)'
_computing_structure_refinement 'SHELXL-97 (Sheldrick, 2008)'
_computing_structure_solution 'SIR92 (Giacavazzo, 1993)'
_diffrn_ambient_temperature 100(2)
_diffrn_measured_fraction_theta_full 0.997
_diffrn_measured_fraction_theta_max 0.997
_diffrn_measurement_device_type 'Bruker APEX II CCD'
_diffrn_measurement_method 'phi and omega scans'
_diffrn_radiation_monochromator graphite
_diffrn_radiation_source 'fine-focus sealed tube'
_diffrn_radiation_type MoK\a
_diffrn_radiation_wavelength 0.71073
_diffrn_reflns_av_R_equivalents 0.0000
_diffrn_reflns_av_sigmaI/netI 0.0343
_diffrn_reflns_limit_h_max 26
_diffrn_reflns_limit_h_min 0
_diffrn_reflns_limit_k_max 0
_diffrn_reflns_limit_k_min -12
_diffrn_reflns_limit_l_max 21
_diffrn_reflns_limit_l_min -21
_diffrn_reflns_number 7111
_diffrn_reflns_theta_full 27.49
_diffrn_reflns_theta_max 27.49
_diffrn_reflns_theta_min 2.41
_exptl_absorpt_coefficient_mu 6.708
_exptl_absorpt_correction_T_max 0.745554
_exptl_absorpt_correction_T_min 0.470603
_exptl_absorpt_correction_type multi-scan
_exptl_absorpt_process_details 'TWINABS (Bruker AXS)'
_exptl_crystal_colour colourless
_exptl_crystal_density_diffrn 1.859
_exptl_crystal_density_method 'not measured'
_exptl_crystal_description rod
_exptl_crystal_F_000 1688
_exptl_crystal_size_max 0.158
_exptl_crystal_size_mid 0.07
_exptl_crystal_size_min 0.042
_refine_diff_density_max 2.761
_refine_diff_density_min -3.415
_refine_diff_density_rms 0.338
_refine_ls_extinction_method none
_refine_ls_goodness_of_fit_ref 1.155
_refine_ls_hydrogen_treatment constr
_refine_ls_matrix_type full
_refine_ls_number_parameters 373
_refine_ls_number_reflns 7111
_refine_ls_number_restraints 0
_refine_ls_restrained_S_all 1.155
_refine_ls_R_factor_all 0.0525
_refine_ls_R_factor_gt 0.0445
_refine_ls_shift/su_max 0.001
_refine_ls_shift/su_mean 0.000
_refine_ls_structure_factor_coef Fsqd
_refine_ls_weighting_details 'calc w=1/[\s^2^(Fo^2^)+(0.0608P)^2^+72.5745P] where P=(Fo^2^+2Fc^2^)/3'
_refine_ls_weighting_scheme calc
_refine_ls_wR_factor_gt 0.1323
_refine_ls_wR_factor_ref 0.1410
_reflns_number_gt 6293
_reflns_number_total 7111
_reflns_threshold_expression >2\s(I)
_cod_data_source_file om3005542_si_003.cif
_cod_data_source_block sps66
_cod_original_sg_symbol_H-M P2(1)/c
_cod_database_code 4079186

loop_
_symmetry_equiv_pos_as_xyz
'x, y, z'
'-x, y+1/2, -z+1/2'
'-x, -y, -z'
'x, -y-1/2, z-1/2'

loop_
_atom_site_label
_atom_site_type_symbol
_atom_site_fract_x
_atom_site_fract_y
_atom_site_fract_z
_atom_site_U_iso_or_equiv
_atom_site_adp_type
_atom_site_occupancy
_atom_site_symmetry_multiplicity
_atom_site_calc_flag
_atom_site_refinement_flags
C1 C 0.4106(5) 0.8713(10) 0.2805(5) 0.0177(18) Uani 1 1 d .
C2 C 0.4007(5) 0.7625(10) 0.2209(6) 0.020(2) Uani 1 1 d .
H2 H 0.3746 0.6786 0.2241 0.024 Uiso 1 1 calc R
C3 C 0.4355(5) 0.7979(10) 0.1558(6) 0.0168(18) Uani 1 1 d .
C4 C 0.4694(5) 0.9310(10) 0.1749(6) 0.0184(19) Uani 1 1 d .
C5 C 0.4544(4) 0.9752(9) 0.2522(5) 0.0129(16) Uani 1 1 d .
H5 H 0.4706 1.0594 0.2804 0.015 Uiso 1 1 calc R
C6 C 0.3868(5) 0.8740(13) 0.3630(6) 0.027(2) Uani 1 1 d .
H6A H 0.3702 0.7790 0.3752 0.041 Uiso 1 1 calc R
H6B H 0.3506 0.9442 0.3623 0.041 Uiso 1 1 calc R
H6C H 0.4240 0.9006 0.4048 0.041 Uiso 1 1 calc R
C7 C 0.4470(6) 0.7054(12) 0.0848(7) 0.029(2) Uani 1 1 d .
H7A H 0.4952 0.6940 0.0843 0.044 Uiso 1 1 calc R
H7B H 0.4267 0.7508 0.0340 0.044 Uiso 1 1 calc R
H7C H 0.4266 0.6112 0.0898 0.044 Uiso 1 1 calc R
C8 C 0.5160(5) 1.0058(12) 0.1260(6) 0.023(2) Uani 1 1 d .
H8A H 0.5161 1.1086 0.1376 0.034 Uiso 1 1 calc R
H8B H 0.5009 0.9899 0.0680 0.034 Uiso 1 1 calc R
H8C H 0.5613 0.9676 0.1405 0.034 Uiso 1 1 calc R
C9 C 0.3352(5) 1.2196(9) 0.2316(5) 0.0140(17) Uani 1 1 d .
C10 C 0.2746(4) 1.2010(9) 0.1762(5) 0.0133(17) Uani 1 1 d .
H10 H 0.2319 1.1820 0.1913 0.016 Uiso 1 1 calc R
C11 C 0.2880(5) 1.2149(9) 0.0966(5) 0.0145(17) Uani 1 1 d .
C12 C 0.3583(5) 1.2460(9) 0.1008(5) 0.0144(17) Uani 1 1 d .
C13 C 0.3850(5) 1.2502(9) 0.1846(6) 0.0181(19) Uani 1 1 d .
H13 H 0.4302 1.2709 0.2055 0.022 Uiso 1 1 calc R
C14 C 0.3415(5) 1.2313(11) 0.3230(5) 0.0204(19) Uani 1 1 d .
H14A H 0.3850 1.1938 0.3476 0.031 Uiso 1 1 calc R
H14B H 0.3057 1.1758 0.3423 0.031 Uiso 1 1 calc R
H14C H 0.3377 1.3319 0.3384 0.031 Uiso 1 1 calc R
C15 C 0.2378(5) 1.2077(10) 0.0208(5) 0.0159(17) Uani 1 1 d .
H15A H 0.2082 1.1254 0.0240 0.024 Uiso 1 1 calc R
H15B H 0.2612 1.1972 -0.0265 0.024 Uiso 1 1 calc R
H15C H 0.2112 1.2958 0.0155 0.024 Uiso 1 1 calc R
C16 C 0.3949(5) 1.2830(11) 0.0322(6) 0.0179(18) Uani 1 1 d .
H16A H 0.3787 1.3749 0.0088 0.027 Uiso 1 1 calc R
H16B H 0.3874 1.2084 -0.0095 0.027 Uiso 1 1 calc R
H16C H 0.4429 1.2901 0.0522 0.027 Uiso 1 1 calc R
C17 C 0.1423(5) 0.6007(10) 0.0666(6) 0.023(2) Uani 1 1 d .
H17 H 0.1380 0.5124 0.0937 0.027 Uiso 1 1 calc R
C18 C 0.2038(5) 0.6573(11) 0.0446(6) 0.021(2) Uani 1 1 d .
C19 C 0.1863(5) 0.7863(10) 0.0040(6) 0.0177(18) Uani 1 1 d .
H19 H 0.2169 0.8478 -0.0173 0.021 Uiso 1 1 calc R
C20 C 0.1171(5) 0.8124(10) -0.0009(5) 0.0167(18) Uani 1 1 d .
C21 C 0.0899(5) 0.6965(11) 0.0416(6) 0.0203(19) Uani 1 1 d .
C22 C 0.2703(5) 0.5868(11) 0.0566(7) 0.025(2) Uani 1 1 d .
H22A H 0.2765 0.5338 0.0074 0.038 Uiso 1 1 calc R
H22B H 0.2730 0.5204 0.1026 0.038 Uiso 1 1 calc R
H22C H 0.3054 0.6595 0.0678 0.038 Uiso 1 1 calc R
C23 C 0.0791(5) 0.9294(12) -0.0474(6) 0.025(2) Uani 1 1 d .
H23A H 0.1101 1.0038 -0.0600 0.037 Uiso 1 1 calc R
H23B H 0.0471 0.9706 -0.0148 0.037 Uiso 1 1 calc R
H23C H 0.0548 0.8908 -0.0981 0.037 Uiso 1 1 calc R
C24 C 0.0159(5) 0.6778(12) 0.0458(7) 0.027(2) Uani 1 1 d .
H24A H -0.0083 0.6647 -0.0091 0.041 Uiso 1 1 calc R
H24B H -0.0011 0.7630 0.0704 0.041 Uiso 1 1 calc R
H24C H 0.0093 0.5937 0.0789 0.041 Uiso 1 1 calc R
C25 C 0.1076(5) 0.6654(11) 0.2386(6) 0.024(2) Uani 1 1 d .
H25 H 0.0767 0.5983 0.2117 0.029 Uiso 1 1 calc R
C26 C 0.1763(6) 0.6417(12) 0.2635(7) 0.029(2) Uani 1 1 d .
C27 C 0.2042(5) 0.7674(13) 0.3001(6) 0.026(2) Uani 1 1 d .
H27 H 0.2498 0.7813 0.3225 0.031 Uiso 1 1 calc R
C28 C 0.1516(5) 0.8712(11) 0.2977(6) 0.022(2) Uani 1 1 d .
C29 C 0.0924(5) 0.8089(11) 0.2609(6) 0.022(2) Uani 1 1 d .
C30 C 0.2125(8) 0.5013(14) 0.2633(9) 0.048(4) Uani 1 1 d .
H30A H 0.2535 0.5049 0.3027 0.071 Uiso 1 1 calc R
H30B H 0.2240 0.4832 0.2089 0.071 Uiso 1 1 calc R
H30C H 0.1836 0.4243 0.2781 0.071 Uiso 1 1 calc R
C31 C 0.1587(8) 1.0188(13) 0.3350(7) 0.041(3) Uani 1 1 d .
H31A H 0.1312 1.0867 0.2998 0.061 Uiso 1 1 calc R
H31B H 0.2057 1.0485 0.3409 0.061 Uiso 1 1 calc R
H31C H 0.1439 1.0169 0.3885 0.061 Uiso 1 1 calc R
C32 C 0.0230(6) 0.8747(17) 0.2507(8) 0.042(3) Uani 1 1 d .
H32A H 0.0046 0.8667 0.3019 0.064 Uiso 1 1 calc R
H32B H -0.0061 0.8240 0.2077 0.064 Uiso 1 1 calc R
H32C H 0.0258 0.9758 0.2360 0.064 Uiso 1 1 calc R
C33 C 0.1037(5) 1.1418(9) 0.1328(6) 0.0172(18) Uani 1 1 d .
C34 C 0.3470(5) 0.9529(9) 0.0268(5) 0.0152(17) Uani 1 1 d .
N1 N 0.1209(4) 1.0208(10) 0.1340(5) 0.0223(18) Uani 1 1 d .
N2 N 0.3431(4) 0.9373(10) -0.0433(5) 0.0216(17) Uani 1 1 d .
O1 O 0.0913(5) 1.2643(10) 0.1315(7) 0.053(3) Uani 1 1 d .
O2 O 0.2629(3) 0.8874(7) 0.1640(4) 0.0143(12) Uani 1 1 d .
Hf1 Hf 0.346023(17) 0.99156(4) 0.15931(2) 0.00991(11) Uani 1 1 d .
Hf2 Hf 0.170223(17) 0.81694(4) 0.15153(2) 0.01171(11) Uani 1 1 d .

loop_
_atom_site_aniso_label
_atom_site_aniso_U_11
_atom_site_aniso_U_22
_atom_site_aniso_U_33
_atom_site_aniso_U_23
_atom_site_aniso_U_13
_atom_site_aniso_U_12
C1 0.024(5) 0.016(4) 0.012(4) 0.002(3) 0.001(3) 0.003(4)
C2 0.026(5) 0.013(4) 0.017(4) 0.003(3) -0.009(4) 0.008(4)
C3 0.014(4) 0.020(4) 0.015(4) -0.006(3) -0.003(3) 0.000(3)
C4 0.014(4) 0.018(4) 0.023(5) -0.005(4) 0.002(4) 0.004(3)
C5 0.012(4) 0.015(4) 0.012(4) 0.000(3) 0.001(3) -0.002(3)
C6 0.024(5) 0.039(6) 0.017(5) 0.009(4) 0.001(4) 0.002(5)
C7 0.035(6) 0.028(5) 0.024(5) -0.006(4) 0.003(4) 0.007(5)
C8 0.015(4) 0.032(6) 0.024(5) -0.005(4) 0.009(4) -0.002(4)
C9 0.021(4) 0.013(4) 0.007(4) -0.004(3) -0.001(3) -0.005(3)
C10 0.016(4) 0.006(3) 0.016(4) 0.001(3) -0.005(3) 0.003(3)
C11 0.020(4) 0.011(4) 0.012(4) 0.000(3) 0.002(3) 0.001(3)
C12 0.020(4) 0.011(4) 0.012(4) 0.001(3) 0.001(3) 0.001(3)
C13 0.024(5) 0.008(4) 0.020(5) -0.002(3) -0.005(4) 0.000(3)
C14 0.026(5) 0.025(5) 0.010(4) -0.002(4) 0.001(3) 0.001(4)
C15 0.017(4) 0.016(4) 0.013(4) 0.001(3) -0.002(3) 0.004(3)
C16 0.018(4) 0.023(5) 0.014(4) 0.004(4) 0.006(3) -0.004(4)
C17 0.026(5) 0.013(4) 0.029(5) -0.009(4) 0.005(4) -0.002(4)
C18 0.022(5) 0.021(5) 0.020(5) -0.009(4) 0.001(4) 0.009(4)
C19 0.018(4) 0.020(4) 0.014(4) -0.006(3) 0.001(3) -0.004(4)
C20 0.018(4) 0.022(5) 0.010(4) -0.007(3) 0.003(3) -0.005(4)
C21 0.022(5) 0.023(5) 0.016(4) -0.005(4) 0.001(4) -0.007(4)
C22 0.022(5) 0.019(5) 0.034(6) -0.004(4) 0.004(4) -0.002(4)
C23 0.025(5) 0.032(6) 0.018(5) -0.007(4) 0.003(4) -0.002(4)
C24 0.019(5) 0.032(6) 0.031(6) -0.006(4) 0.006(4) -0.008(4)
C25 0.023(5) 0.026(5) 0.025(5) 0.004(4) 0.014(4) -0.007(4)
C26 0.046(7) 0.022(5) 0.022(5) 0.008(4) 0.011(5) 0.014(5)
C27 0.020(5) 0.040(6) 0.017(5) 0.007(4) 0.002(4) -0.001(4)
C28 0.028(5) 0.022(5) 0.019(5) 0.003(4) 0.016(4) -0.005(4)
C29 0.021(5) 0.027(5) 0.019(5) 0.003(4) 0.010(4) 0.002(4)
C30 0.068(10) 0.037(7) 0.044(8) 0.020(6) 0.028(7) 0.032(7)
C31 0.074(10) 0.031(6) 0.021(6) -0.011(5) 0.022(6) -0.012(6)
C32 0.030(6) 0.061(9) 0.041(7) 0.010(6) 0.023(5) 0.018(6)
C33 0.017(4) 0.009(4) 0.024(5) 0.000(3) -0.001(3) -0.004(3)
C34 0.020(4) 0.011(4) 0.014(4) 0.000(3) 0.003(3) 0.000(3)
N1 0.017(4) 0.031(5) 0.019(4) -0.003(3) 0.000(3) 0.002(3)
N2 0.017(4) 0.026(4) 0.024(4) 0.002(3) 0.007(3) 0.002(3)
O1 0.055(6) 0.026(5) 0.079(8) 0.004(5) 0.011(6) 0.011(4)
O2 0.017(3) 0.016(3) 0.009(3) 0.000(2) -0.002(2) 0.000(2)
Hf1 0.01121(18) 0.01085(17) 0.00764(17) 0.00009(12) 0.00131(12) 0.00048(12)
Hf2 0.01161(18) 0.01129(18) 0.01275(18) 0.00008(12) 0.00358(12) 0.00025(12)

loop_
_atom_type_symbol
_atom_type_description
_atom_type_scat_dispersion_real
_atom_type_scat_dispersion_imag
_atom_type_scat_source
C C 0.0033 0.0016 'International Tables Vol C Tables 4.2.6.8 and 6.1.1.4'
H H 0.0000 0.0000 'International Tables Vol C Tables 4.2.6.8 and 6.1.1.4'
N N 0.0061 0.0033 'International Tables Vol C Tables 4.2.6.8 and 6.1.1.4'
O O 0.0106 0.0060 'International Tables Vol C Tables 4.2.6.8 and 6.1.1.4'
Hf Hf -0.5830 6.1852 'International Tables Vol C Tables 4.2.6.8 and 6.1.1.4'

loop_
_geom_angle_atom_site_label_1
_geom_angle_atom_site_label_2
_geom_angle_atom_site_label_3
_geom_angle
C2 C1 C5 106.7(8)
C2 C1 C6 127.9(9)
C5 C1 C6 125.1(9)
C2 C1 Hf1 75.8(5)
C5 C1 Hf1 73.0(5)
C6 C1 Hf1 121.6(7)
C1 C2 C3 109.4(9)
C1 C2 Hf1 71.8(5)
C3 C2 Hf1 74.4(5)
C2 C3 C4 108.0(8)
C2 C3 C7 128.0(9)
C4 C3 C7 123.3(9)
C2 C3 Hf1 73.5(5)
C4 C3 Hf1 72.4(5)
C7 C3 Hf1 127.7(7)
C5 C4 C3 107.1(8)
C5 C4 C8 125.9(9)
C3 C4 C8 126.9(9)
C5 C4 Hf1 72.1(5)
C3 C4 Hf1 74.9(5)
C8 C4 Hf1 121.7(7)
C4 C5 C1 108.8(8)
C4 C5 Hf1 75.0(5)
C1 C5 Hf1 73.6(5)
C13 C9 C10 106.5(8)
C13 C9 C14 126.1(8)
C10 C9 C14 126.5(9)
C13 C9 Hf1 77.4(5)
C10 C9 Hf1 73.1(5)
C14 C9 Hf1 123.4(6)
C11 C10 C9 109.5(8)
C11 C10 Hf1 76.7(5)
C9 C10 Hf1 73.2(5)
C10 C11 C12 107.4(8)
C10 C11 C15 126.3(8)
C12 C11 C15 126.2(8)
C10 C11 Hf1 71.1(5)
C12 C11 Hf1 75.7(5)
C15 C11 Hf1 121.5(6)
C13 C12 C11 106.5(8)
C13 C12 C16 125.8(9)
C11 C12 C16 127.3(8)
C13 C12 Hf1 72.6(5)
C11 C12 Hf1 71.7(5)
C16 C12 Hf1 125.9(6)
C9 C13 C12 110.1(8)
C9 C13 Hf1 70.6(5)
C12 C13 Hf1 75.4(5)
C21 C17 C18 109.4(9)
C21 C17 Hf2 75.4(5)
C18 C17 Hf2 73.3(5)
C19 C18 C17 105.7(8)
C19 C18 C22 127.4(10)
C17 C18 C22 126.7(9)
C19 C18 Hf2 75.7(5)
C17 C18 Hf2 72.9(5)
C22 C18 Hf2 120.3(7)
C18 C19 C20 110.9(9)
C18 C19 Hf2 72.0(5)
C20 C19 Hf2 76.8(5)
C19 C20 C21 106.6(9)
C19 C20 C23 126.2(9)
C21 C20 C23 126.9(9)
C19 C20 Hf2 71.4(5)
C21 C20 Hf2 70.6(5)
C23 C20 Hf2 127.1(6)
C17 C21 C20 107.4(9)
C17 C21 C24 128.3(10)
C20 C21 C24 123.8(9)
C17 C21 Hf2 72.1(5)
C20 C21 Hf2 76.7(5)
C24 C21 Hf2 123.5(7)
C26 C25 C29 108.0(10)
C26 C25 Hf2 72.5(6)
C29 C25 Hf2 76.4(6)
C27 C26 C25 108.3(9)
C27 C26 C30 124.5(12)
C25 C26 C30 126.7(12)
C27 C26 Hf2 75.2(6)
C25 C26 Hf2 74.6(6)
C30 C26 Hf2 123.3(8)
C26 C27 C28 107.6(9)
C26 C27 Hf2 72.0(6)
C28 C27 Hf2 75.6(6)
C29 C28 C27 108.4(9)
C29 C28 C31 126.0(11)
C27 C28 C31 125.4(11)
C29 C28 Hf2 74.6(6)
C27 C28 Hf2 71.5(5)
C31 C28 Hf2 123.5(7)
C28 C29 C25 107.7(9)
C28 C29 C32 127.0(11)
C25 C29 C32 125.2(11)
C28 C29 Hf2 74.0(5)
C25 C29 Hf2 70.7(5)
C32 C29 Hf2 124.0(7)
O1 C33 N1 175.2(12)
N2 C34 Hf1 175.2(8)
C33 N1 Hf2 168.3(8)
Hf1 O2 Hf2 166.8(4)
O2 Hf1 C34 95.1(3)
O2 Hf1 C10 82.6(3)
C34 Hf1 C10 109.2(3)
O2 Hf1 C9 105.8(3)
C34 Hf1 C9 129.2(3)
C10 Hf1 C9 33.7(3)
O2 Hf1 C5 128.9(3)
C34 Hf1 C5 117.9(3)
C10 Hf1 C5 116.9(3)
C9 Hf1 C5 83.3(3)
O2 Hf1 C1 95.5(3)
C34 Hf1 C1 130.0(3)
C10 Hf1 C1 120.6(3)
C9 Hf1 C1 93.9(3)
C5 Hf1 C1 33.4(3)
O2 Hf1 C4 136.4(3)
C34 Hf1 C4 85.2(3)
C10 Hf1 C4 138.4(3)
C9 Hf1 C4 107.3(3)
C5 Hf1 C4 32.9(3)
C1 Hf1 C4 55.0(3)
O2 Hf1 C11 94.4(3)
C34 Hf1 C11 78.3(3)
C10 Hf1 C11 32.2(3)
C9 Hf1 C11 54.8(3)
C5 Hf1 C11 128.0(3)
C1 Hf1 C11 148.7(3)
C4 Hf1 C11 127.9(3)
O2 Hf1 C2 83.7(3)
C34 Hf1 C2 101.2(3)
C10 Hf1 C2 147.6(3)
C9 Hf1 C2 126.2(3)
C5 Hf1 C2 53.9(3)
C1 Hf1 C2 32.4(3)
C4 Hf1 C2 53.8(3)
C11 Hf1 C2 178.1(3)
O2 Hf1 C13 135.3(3)
C34 Hf1 C13 105.6(3)
C10 Hf1 C13 53.4(3)
C9 Hf1 C13 32.0(3)
C5 Hf1 C13 74.6(3)
C1 Hf1 C13 100.4(3)
C4 Hf1 C13 85.4(3)
C11 Hf1 C13 53.4(3)
C2 Hf1 C13 128.4(3)
O2 Hf1 C3 105.2(3)
C34 Hf1 C3 75.9(3)
C10 Hf1 C3 170.5(3)
C9 Hf1 C3 137.0(3)
C5 Hf1 C3 54.0(3)
C1 Hf1 C3 54.2(3)
C4 Hf1 C3 32.6(3)
C11 Hf1 C3 148.7(3)
C2 Hf1 C3 32.1(3)
C13 Hf1 C3 118.0(3)
O2 Hf1 C12 127.0(3)
C34 Hf1 C12 76.3(3)
C10 Hf1 C12 53.5(3)
C9 Hf1 C12 54.0(3)
C5 Hf1 C12 99.5(3)
C1 Hf1 C12 130.3(3)
C4 Hf1 C12 95.6(3)
C11 Hf1 C12 32.6(3)
C2 Hf1 C12 149.2(3)
C13 Hf1 C12 32.0(3)
C3 Hf1 C12 122.1(3)
O2 Hf2 N1 97.6(3)
O2 Hf2 C26 101.5(4)
N1 Hf2 C26 131.4(3)
O2 Hf2 C17 117.8(3)
N1 Hf2 C17 125.5(3)
C26 Hf2 C17 82.6(4)
O2 Hf2 C18 85.5(3)
N1 Hf2 C18 127.1(3)
C26 Hf2 C18 98.8(4)
C17 Hf2 C18 33.8(3)
O2 Hf2 C25 133.1(3)
N1 Hf2 C25 108.5(3)
C26 Hf2 C25 32.9(4)
C17 Hf2 C25 77.1(4)
C18 Hf2 C25 106.8(4)
O2 Hf2 C27 80.6(3)
N1 Hf2 C27 110.6(4)
C26 Hf2 C27 32.7(4)
C17 Hf2 C27 114.7(4)
C18 Hf2 C27 121.9(4)
C25 Hf2 C27 54.1(4)
O2 Hf2 C21 136.7(3)
N1 Hf2 C21 93.4(3)
C26 Hf2 C21 101.9(4)
C17 Hf2 C21 32.5(3)
C18 Hf2 C21 55.2(3)
C25 Hf2 C21 80.8(3)
C27 Hf2 C21 133.3(3)
O2 Hf2 C19 83.5(3)
N1 Hf2 C19 95.2(3)
C26 Hf2 C19 130.9(3)
C17 Hf2 C19 53.7(3)
C18 Hf2 C19 32.3(3)
C25 Hf2 C19 130.0(3)
C27 Hf2 C19 151.2(3)
C21 Hf2 C19 53.8(3)
O2 Hf2 C28 95.8(3)
N1 Hf2 C28 79.9(3)
C26 Hf2 C28 54.1(3)
C17 Hf2 C28 130.4(3)
C18 Hf2 C28 152.7(3)
C25 Hf2 C28 53.6(3)
C27 Hf2 C28 32.9(3)
C21 Hf2 C28 127.4(3)
C19 Hf2 C28 174.9(3)
O2 Hf2 C29 127.2(3)
N1 Hf2 C29 78.7(3)
C26 Hf2 C29 54.3(3)
C17 Hf2 C29 105.5(3)
C18 Hf2 C29 138.2(3)
C25 Hf2 C29 32.9(3)
C27 Hf2 C29 53.6(3)
C21 Hf2 C29 96.0(3)
C19 Hf2 C29 149.1(3)
C28 Hf2 C29 31.4(3)
O2 Hf2 C20 111.1(3)
N1 Hf2 C20 76.4(3)
C26 Hf2 C20 133.7(4)
C17 Hf2 C20 53.5(3)
C18 Hf2 C20 54.0(3)
C25 Hf2 C20 112.5(3)
C27 Hf2 C20 166.0(3)
C21 Hf2 C20 32.7(3)
C19 Hf2 C20 31.8(3)
C28 Hf2 C20 146.0(3)
C29 Hf2 C20 118.7(3)

loop_
_geom_bond_atom_site_label_1
_geom_bond_atom_site_label_2
_geom_bond_distance
C1 C2 1.413(13)
C1 C5 1.438(13)
C1 C6 1.520(13)
C1 Hf1 2.503(9)
C2 C3 1.414(14)
C2 Hf1 2.554(9)
C3 C4 1.433(13)
C3 C7 1.508(13)
C3 Hf1 2.566(9)
C4 C5 1.425(13)
C4 C8 1.501(14)
C4 Hf1 2.534(9)
C5 Hf1 2.495(9)
C9 C13 1.389(14)
C9 C10 1.432(12)
C9 C14 1.512(12)
C9 Hf1 2.472(9)
C10 C11 1.394(12)
C10 Hf1 2.471(8)
C11 C12 1.441(13)
C11 C15 1.501(12)
C11 Hf1 2.542(9)
C12 C13 1.421(12)
C12 C16 1.488(12)
C12 Hf1 2.595(9)
C13 Hf1 2.558(9)
C17 C21 1.402(14)
C17 C18 1.446(15)
C17 Hf2 2.483(9)
C18 C19 1.401(14)
C18 C22 1.484(14)
C18 Hf2 2.490(9)
C19 C20 1.410(13)
C19 Hf2 2.537(9)
C20 C21 1.445(13)
C20 C23 1.488(15)
C20 Hf2 2.606(9)
C21 C24 1.518(14)
C21 Hf2 2.526(9)
C25 C26 1.408(16)
C25 C29 1.436(15)
C25 Hf2 2.497(9)
C26 C27 1.404(17)
C26 C30 1.502(15)
C26 Hf2 2.470(10)
C27 C28 1.436(15)
C27 Hf2 2.511(10)
C28 C29 1.389(15)
C28 C31 1.510(15)
C28 Hf2 2.564(9)
C29 C32 1.518(15)
C29 Hf2 2.572(10)
C33 O1 1.171(13)
C33 N1 1.182(13)
C34 N2 1.166(12)
C34 Hf1 2.236(9)
N1 Hf2 2.150(9)
O2 Hf1 1.953(6)
O2 Hf2 1.967(6)

loop_
_geom_torsion_atom_site_label_1
_geom_torsion_atom_site_label_2
_geom_torsion_atom_site_label_3
_geom_torsion_atom_site_label_4
_geom_torsion
C5 C1 C2 C3 -1.5(10)
C6 C1 C2 C3 -175.4(9)
Hf1 C1 C2 C3 65.4(7)
C5 C1 C2 Hf1 -67.0(6)
C6 C1 C2 Hf1 119.2(10)
C1 C2 C3 C4 1.0(11)
Hf1 C2 C3 C4 64.7(6)
C1 C2 C3 C7 171.0(9)
Hf1 C2 C3 C7 -125.3(10)
C1 C2 C3 Hf1 -63.7(7)
C2 C3 C4 C5 -0.1(10)
C7 C3 C4 C5 -170.6(9)
Hf1 C3 C4 C5 65.4(6)
C2 C3 C4 C8 176.0(9)
C7 C3 C4 C8 5.4(15)
Hf1 C3 C4 C8 -118.5(10)
C2 C3 C4 Hf1 -65.4(6)
C7 C3 C4 Hf1 124.0(9)
C3 C4 C5 C1 -0.9(10)
C8 C4 C5 C1 -177.0(9)
Hf1 C4 C5 C1 66.4(6)
C3 C4 C5 Hf1 -67.3(6)
C8 C4 C5 Hf1 116.6(9)
C2 C1 C5 C4 1.5(10)
C6 C1 C5 C4 175.6(9)
Hf1 C1 C5 C4 -67.4(6)
C2 C1 C5 Hf1 68.9(6)
C6 C1 C5 Hf1 -117.0(9)
C13 C9 C10 C11 2.1(10)
C14 C9 C10 C11 171.8(9)
Hf1 C9 C10 C11 -68.8(6)
C13 C9 C10 Hf1 70.9(6)
C14 C9 C10 Hf1 -119.4(9)
C9 C10 C11 C12 -1.2(10)
Hf1 C10 C11 C12 -67.6(6)
C9 C10 C11 C15 -177.8(8)
Hf1 C10 C11 C15 115.7(9)
C9 C10 C11 Hf1 66.5(6)
C10 C11 C12 C13 -0.2(10)
C15 C11 C12 C13 176.4(8)
Hf1 C11 C12 C13 -64.7(6)
C10 C11 C12 C16 -173.9(9)
C15 C11 C12 C16 2.7(15)
Hf1 C11 C12 C16 121.6(9)
C10 C11 C12 Hf1 64.5(6)
C15 C11 C12 Hf1 -118.9(9)
C10 C9 C13 C12 -2.3(10)
C14 C9 C13 C12 -172.0(9)
Hf1 C9 C13 C12 65.6(6)
C10 C9 C13 Hf1 -67.9(6)
C14 C9 C13 Hf1 122.4(10)
C11 C12 C13 C9 1.6(10)
C16 C12 C13 C9 175.4(9)
Hf1 C12 C13 C9 -62.6(6)
C11 C12 C13 Hf1 64.2(6)
C16 C12 C13 Hf1 -122.1(9)
C21 C17 C18 C19 -1.7(11)
Hf2 C17 C18 C19 -69.2(6)
C21 C17 C18 C22 -177.1(9)
Hf2 C17 C18 C22 115.4(10)
C21 C17 C18 Hf2 67.5(7)
C17 C18 C19 C20 -0.4(10)
C22 C18 C19 C20 175.0(9)
Hf2 C18 C19 C20 -67.6(7)
C17 C18 C19 Hf2 67.2(6)
C22 C18 C19 Hf2 -117.4(10)
C18 C19 C20 C21 2.3(10)
Hf2 C19 C20 C21 -62.3(6)
C18 C19 C20 C23 -172.6(9)
Hf2 C19 C20 C23 122.9(9)
C18 C19 C20 Hf2 64.5(7)
C18 C17 C21 C20 3.1(11)
Hf2 C17 C21 C20 69.2(6)
C18 C17 C21 C24 175.0(9)
Hf2 C17 C21 C24 -118.9(10)
C18 C17 C21 Hf2 -66.1(7)
C19 C20 C21 C17 -3.3(10)
C23 C20 C21 C17 171.5(9)
Hf2 C20 C21 C17 -66.1(7)
C19 C20 C21 C24 -175.6(9)
C23 C20 C21 C24 -0.8(15)
Hf2 C20 C21 C24 121.6(9)
C19 C20 C21 Hf2 62.8(6)
C23 C20 C21 Hf2 -122.4(9)
C29 C25 C26 C27 -0.5(12)
Hf2 C25 C26 C27 68.3(7)
C29 C25 C26 C30 170.9(11)
Hf2 C25 C26 C30 -120.3(11)
C29 C25 C26 Hf2 -68.8(7)
C25 C26 C27 C28 -0.1(12)
C30 C26 C27 C28 -171.7(10)
Hf2 C26 C27 C28 67.8(7)
C25 C26 C27 Hf2 -67.9(7)
C30 C26 C27 Hf2 120.5(11)
C26 C27 C28 C29 0.6(11)
Hf2 C27 C28 C29 66.0(7)
C26 C27 C28 C31 176.1(9)
Hf2 C27 C28 C31 -118.4(9)
C26 C27 C28 Hf2 -65.4(7)
C27 C28 C29 C25 -0.9(11)
C31 C28 C29 C25 -176.4(9)
Hf2 C28 C29 C25 63.1(7)
C27 C28 C29 C32 175.2(10)
C31 C28 C29 C32 -0.3(17)
Hf2 C28 C29 C32 -120.8(11)
C27 C28 C29 Hf2 -64.0(7)
C31 C28 C29 Hf2 120.5(10)
C26 C25 C29 C28 0.9(11)
Hf2 C25 C29 C28 -65.3(7)
C26 C25 C29 C32 -175.3(10)
Hf2 C25 C29 C32 118.5(10)
C26 C25 C29 Hf2 66.2(7)
Hf2 O2 Hf1 C34 -63.4(16)
Hf2 O2 Hf1 C10 45.2(16)
Hf2 O2 Hf1 C9 69.8(16)
Hf2 O2 Hf1 C5 164.0(14)
Hf2 O2 Hf1 C1 165.5(16)
Hf2 O2 Hf1 C4 -151.8(14)
Hf2 O2 Hf1 C11 15.2(16)
Hf2 O2 Hf1 C2 -164.2(16)
Hf2 O2 Hf1 C13 54.8(17)
Hf2 O2 Hf1 C3 -140.2(15)
Hf2 O2 Hf1 C12 13.3(17)
C11 C10 Hf1 O2 -110.7(5)
C9 C10 Hf1 O2 133.8(5)
C11 C10 Hf1 C9 115.5(8)
C11 C10 Hf1 C5 119.3(5)
C9 C10 Hf1 C5 3.8(6)
C11 C10 Hf1 C1 157.4(5)
C9 C10 Hf1 C1 41.9(6)
C11 C10 Hf1 C4 87.0(6)
C9 C10 Hf1 C4 -28.4(7)
C9 C10 Hf1 C11 -115.5(8)
C11 C10 Hf1 C2 -176.4(6)
C9 C10 Hf1 C2 68.1(8)
C11 C10 Hf1 C13 77.7(6)
C9 C10 Hf1 C13 -37.8(5)
C11 C10 Hf1 C12 37.5(5)
C9 C10 Hf1 C12 -77.9(6)
C13 C9 Hf1 O2 -159.9(5)
C10 C9 Hf1 O2 -48.0(6)
C14 C9 Hf1 O2 75.0(8)
C13 C9 Hf1 C34 -49.3(7)
C10 C9 Hf1 C34 62.5(7)
C14 C9 Hf1 C34 -174.4(7)
C13 C9 Hf1 C10 -111.9(8)
C14 C9 Hf1 C10 123.0(10)
C13 C9 Hf1 C5 71.6(5)
C10 C9 Hf1 C5 -176.6(6)
C14 C9 Hf1 C5 -53.6(7)
C13 C9 Hf1 C1 103.3(6)
C10 C9 Hf1 C1 -144.8(5)
C14 C9 Hf1 C1 -21.8(8)
C13 C9 Hf1 C4 48.8(6)
C10 C9 Hf1 C4 160.7(5)
C14 C9 Hf1 C4 -76.3(8)
C13 C9 Hf1 C11 -75.7(6)
C10 C9 Hf1 C11 36.1(5)
C14 C9 Hf1 C11 159.1(9)
C13 C9 Hf1 C2 106.3(6)
C10 C9 Hf1 C2 -141.9(5)
C14 C9 Hf1 C2 -18.9(9)
C10 C9 Hf1 C13 111.9(8)
C14 C9 Hf1 C13 -125.1(10)
C13 C9 Hf1 C3 65.3(7)
C10 C9 Hf1 C3 177.1(5)
C14 C9 Hf1 C3 -59.9(9)
C13 C9 Hf1 C12 -35.4(5)
C10 C9 Hf1 C12 76.5(6)
C14 C9 Hf1 C12 -160.5(9)
C4 C5 Hf1 O2 117.9(5)
C1 C5 Hf1 O2 2.7(7)
C4 C5 Hf1 C34 -6.0(6)
C1 C5 Hf1 C34 -121.2(5)
C4 C5 Hf1 C10 -139.3(5)
C1 C5 Hf1 C10 105.5(6)
C4 C5 Hf1 C9 -137.2(6)
C1 C5 Hf1 C9 107.6(5)
C4 C5 Hf1 C1 115.2(8)
C1 C5 Hf1 C4 -115.2(8)
C4 C5 Hf1 C11 -103.1(6)
C1 C5 Hf1 C11 141.7(5)
C4 C5 Hf1 C2 77.5(6)
C1 C5 Hf1 C2 -37.7(5)
C4 C5 Hf1 C13 -105.7(6)
C1 C5 Hf1 C13 139.1(6)
C4 C5 Hf1 C3 37.5(5)
C1 C5 Hf1 C3 -77.7(6)
C4 C5 Hf1 C12 -85.5(6)
C1 C5 Hf1 C12 159.3(5)
C2 C1 Hf1 O2 69.2(6)
C5 C1 Hf1 O2 -177.9(5)
C6 C1 Hf1 O2 -56.8(8)
C2 C1 Hf1 C34 -32.1(8)
C5 C1 Hf1 C34 80.7(6)
C6 C1 Hf1 C34 -158.1(7)
C2 C1 Hf1 C10 153.8(6)
C5 C1 Hf1 C10 -93.4(6)
C6 C1 Hf1 C10 27.8(9)
C2 C1 Hf1 C9 175.6(6)
C5 C1 Hf1 C9 -71.6(5)
C6 C1 Hf1 C9 49.6(8)
C2 C1 Hf1 C5 -112.9(8)
C6 C1 Hf1 C5 121.1(10)
C2 C1 Hf1 C4 -76.0(6)
C5 C1 Hf1 C4 36.9(5)
C6 C1 Hf1 C4 158.0(9)
C2 C1 Hf1 C11 177.1(6)
C5 C1 Hf1 C11 -70.1(8)
C6 C1 Hf1 C11 51.1(11)
C5 C1 Hf1 C2 112.9(8)
C6 C1 Hf1 C2 -126.0(11)
C2 C1 Hf1 C13 -152.8(6)
C5 C1 Hf1 C13 -40.0(6)
C6 C1 Hf1 C13 81.2(8)
C2 C1 Hf1 C3 -35.7(6)
C5 C1 Hf1 C3 77.2(6)
C6 C1 Hf1 C3 -161.7(9)
C2 C1 Hf1 C12 -140.0(6)
C5 C1 Hf1 C12 -27.2(7)
C6 C1 Hf1 C12 94.0(8)
C5 C4 Hf1 O2 -92.9(6)
C3 C4 Hf1 O2 21.1(7)
C8 C4 Hf1 O2 145.4(7)
C5 C4 Hf1 C34 174.7(6)
C3 C4 Hf1 C34 -71.3(6)
C8 C4 Hf1 C34 53.1(8)
C5 C4 Hf1 C10 61.1(7)
C3 C4 Hf1 C10 175.1(5)
C8 C4 Hf1 C10 -60.6(9)
C5 C4 Hf1 C9 45.0(6)
C3 C4 Hf1 C9 159.0(5)
C8 C4 Hf1 C9 -76.6(8)
C3 C4 Hf1 C5 114.0(8)
C8 C4 Hf1 C5 -121.6(10)
C5 C4 Hf1 C1 -37.5(5)
C3 C4 Hf1 C1 76.5(6)
C8 C4 Hf1 C1 -159.1(9)
C5 C4 Hf1 C11 103.5(6)
C3 C4 Hf1 C11 -142.5(5)
C8 C4 Hf1 C11 -18.1(9)
C5 C4 Hf1 C2 -77.6(6)
C3 C4 Hf1 C2 36.4(5)
C8 C4 Hf1 C2 160.7(9)
C5 C4 Hf1 C13 68.6(5)
C3 C4 Hf1 C13 -177.4(6)
C8 C4 Hf1 C13 -53.1(8)
C5 C4 Hf1 C3 -114.0(8)
C8 C4 Hf1 C3 124.3(10)
C5 C4 Hf1 C12 99.0(5)
C3 C4 Hf1 C12 -147.0(5)
C8 C4 Hf1 C12 -22.7(8)
C10 C11 Hf1 O2 68.5(5)
C12 C11 Hf1 O2 -177.1(5)
C15 C11 Hf1 O2 -53.1(7)
C10 C11 Hf1 C34 162.8(6)
C12 C11 Hf1 C34 -82.8(5)
C15 C11 Hf1 C34 41.2(7)
C12 C11 Hf1 C10 114.4(7)
C15 C11 Hf1 C10 -121.6(10)
C10 C11 Hf1 C9 -37.8(5)
C12 C11 Hf1 C9 76.6(5)
C15 C11 Hf1 C9 -159.4(8)
C10 C11 Hf1 C5 -80.7(6)
C12 C11 Hf1 C5 33.7(6)
C15 C11 Hf1 C5 157.7(6)
C10 C11 Hf1 C1 -39.6(9)
C12 C11 Hf1 C1 74.8(8)
C15 C11 Hf1 C1 -161.2(7)
C10 C11 Hf1 C4 -122.8(5)
C12 C11 Hf1 C4 -8.4(6)
C15 C11 Hf1 C4 115.6(7)
C10 C11 Hf1 C13 -77.5(6)
C12 C11 Hf1 C13 36.9(5)
C15 C11 Hf1 C13 160.9(9)
C10 C11 Hf1 C3 -162.1(5)
C12 C11 Hf1 C3 -47.7(8)
C15 C11 Hf1 C3 76.3(9)
C10 C11 Hf1 C12 -114.4(7)
C15 C11 Hf1 C12 124.0(9)
C1 C2 Hf1 O2 -110.6(6)
C3 C2 Hf1 O2 132.4(5)
C1 C2 Hf1 C34 155.5(6)
C3 C2 Hf1 C34 38.4(6)
C1 C2 Hf1 C10 -45.1(9)
C3 C2 Hf1 C10 -162.2(5)
C1 C2 Hf1 C9 -5.5(8)
C3 C2 Hf1 C9 -122.6(5)
C1 C2 Hf1 C5 38.9(6)
C3 C2 Hf1 C5 -78.1(6)
C3 C2 Hf1 C1 -117.1(9)
C1 C2 Hf1 C4 80.0(6)
C3 C2 Hf1 C4 -37.1(5)
C1 C2 Hf1 C13 35.0(8)
C3 C2 Hf1 C13 -82.1(6)
C1 C2 Hf1 C3 117.1(9)
C1 C2 Hf1 C12 73.4(8)
C3 C2 Hf1 C12 -43.7(8)
C9 C13 Hf1 O2 28.0(7)
C12 C13 Hf1 O2 -89.8(6)
C9 C13 Hf1 C34 142.4(5)
C12 C13 Hf1 C34 24.6(6)
C9 C13 Hf1 C10 39.9(5)
C12 C13 Hf1 C10 -78.0(6)
C12 C13 Hf1 C9 -117.9(8)
C9 C13 Hf1 C5 -102.2(6)
C12 C13 Hf1 C5 139.9(6)
C9 C13 Hf1 C1 -80.7(6)
C12 C13 Hf1 C1 161.4(6)
C9 C13 Hf1 C4 -133.9(6)
C12 C13 Hf1 C4 108.2(6)
C9 C13 Hf1 C11 80.4(6)
C12 C13 Hf1 C11 -37.5(5)
C9 C13 Hf1 C2 -98.9(6)
C12 C13 Hf1 C2 143.2(5)
C9 C13 Hf1 C3 -135.5(5)
C12 C13 Hf1 C3 106.7(6)
C9 C13 Hf1 C12 117.9(8)
C2 C3 Hf1 O2 -49.6(6)
C4 C3 Hf1 O2 -165.1(5)
C7 C3 Hf1 O2 76.1(9)
C2 C3 Hf1 C34 -141.1(6)
C4 C3 Hf1 C34 103.4(6)
C7 C3 Hf1 C34 -15.5(9)
C2 C3 Hf1 C9 85.5(7)
C4 C3 Hf1 C9 -30.1(8)
C7 C3 Hf1 C9 -148.9(8)
C2 C3 Hf1 C5 77.7(6)
C4 C3 Hf1 C5 -37.8(5)
C7 C3 Hf1 C5 -156.7(10)
C2 C3 Hf1 C1 36.1(5)
C4 C3 Hf1 C1 -79.4(6)
C7 C3 Hf1 C1 161.7(10)
C2 C3 Hf1 C4 115.5(8)
C7 C3 Hf1 C4 -118.8(11)
C2 C3 Hf1 C11 -176.7(6)
C4 C3 Hf1 C11 67.8(8)
C7 C3 Hf1 C11 -51.0(11)
C4 C3 Hf1 C2 -115.5(8)
C7 C3 Hf1 C2 125.6(11)
C2 C3 Hf1 C13 118.5(6)
C4 C3 Hf1 C13 2.9(7)
C7 C3 Hf1 C13 -115.9(9)
C2 C3 Hf1 C12 155.3(5)
C4 C3 Hf1 C12 39.8(6)
C7 C3 Hf1 C12 -79.0(9)
C13 C12 Hf1 O2 118.3(6)
C11 C12 Hf1 O2 3.6(6)
C16 C12 Hf1 O2 -119.7(7)
C13 C12 Hf1 C34 -155.7(6)
C11 C12 Hf1 C34 89.7(5)
C16 C12 Hf1 C34 -33.6(7)
C13 C12 Hf1 C10 77.5(6)
C11 C12 Hf1 C10 -37.2(5)
C16 C12 Hf1 C10 -160.5(9)
C13 C12 Hf1 C9 35.4(6)
C11 C12 Hf1 C9 -79.3(5)
C16 C12 Hf1 C9 157.4(9)
C13 C12 Hf1 C5 -39.0(6)
C11 C12 Hf1 C5 -153.7(5)
C16 C12 Hf1 C5 83.0(8)
C13 C12 Hf1 C1 -24.3(7)
C11 C12 Hf1 C1 -138.9(5)
C16 C12 Hf1 C1 97.8(8)
C13 C12 Hf1 C4 -72.0(6)
C11 C12 Hf1 C4 173.3(5)
C16 C12 Hf1 C4 50.0(8)
C13 C12 Hf1 C11 114.7(8)
C16 C12 Hf1 C11 -123.3(10)
C13 C12 Hf1 C2 -66.6(8)
C11 C12 Hf1 C2 178.7(6)
C16 C12 Hf1 C2 55.4(10)
C11 C12 Hf1 C13 -114.7(8)
C16 C12 Hf1 C13 122.0(10)
C13 C12 Hf1 C3 -92.3(6)
C11 C12 Hf1 C3 153.0(5)
C16 C12 Hf1 C3 29.7(8)
Hf1 O2 Hf2 N1 -31.7(16)
Hf1 O2 Hf2 C26 -166.8(15)
Hf1 O2 Hf2 C17 105.5(16)
Hf1 O2 Hf2 C18 95.1(16)
Hf1 O2 Hf2 C25 -156.0(14)
Hf1 O2 Hf2 C27 -141.5(16)
Hf1 O2 Hf2 C21 71.6(17)
Hf1 O2 Hf2 C19 62.7(16)
Hf1 O2 Hf2 C28 -112.2(16)
Hf1 O2 Hf2 C29 -113.2(15)
Hf1 O2 Hf2 C20 46.6(16)
C33 N1 Hf2 O2 -30(4)
C33 N1 Hf2 C26 83(4)
C33 N1 Hf2 C17 -162(4)
C33 N1 Hf2 C18 -120(4)
C33 N1 Hf2 C25 111(4)
C33 N1 Hf2 C27 53(4)
C33 N1 Hf2 C21 -168(4)
C33 N1 Hf2 C19 -114(4)
C33 N1 Hf2 C28 65(4)
C33 N1 Hf2 C29 97(4)
C33 N1 Hf2 C20 -140(4)
C27 C26 Hf2 O2 51.3(7)
C25 C26 Hf2 O2 165.5(6)
C30 C26 Hf2 O2 -70.5(12)
C27 C26 Hf2 N1 -59.8(8)
C25 C26 Hf2 N1 54.3(8)
C30 C26 Hf2 N1 178.4(10)
C27 C26 Hf2 C17 168.3(7)
C25 C26 Hf2 C17 -77.5(7)
C30 C26 Hf2 C17 46.5(12)
C27 C26 Hf2 C18 138.5(6)
C25 C26 Hf2 C18 -107.3(7)
C30 C26 Hf2 C18 16.7(12)
C27 C26 Hf2 C25 -114.1(9)
C30 C26 Hf2 C25 124.0(15)
C25 C26 Hf2 C27 114.1(9)
C30 C26 Hf2 C27 -121.8(15)
C27 C26 Hf2 C21 -165.4(6)
C25 C26 Hf2 C21 -51.2(7)
C30 C26 Hf2 C21 72.8(12)
C27 C26 Hf2 C19 142.7(6)
C25 C26 Hf2 C19 -103.2(7)
C30 C26 Hf2 C19 20.9(14)
C27 C26 Hf2 C28 -37.6(6)
C25 C26 Hf2 C28 76.6(7)
C30 C26 Hf2 C28 -159.4(13)
C27 C26 Hf2 C29 -76.5(7)
C25 C26 Hf2 C29 37.6(6)
C30 C26 Hf2 C29 161.6(13)
C27 C26 Hf2 C20 -174.0(6)
C25 C26 Hf2 C20 -59.9(8)
C30 C26 Hf2 C20 64.2(13)
C21 C17 Hf2 O2 -134.6(6)
C18 C17 Hf2 O2 -18.8(7)
C21 C17 Hf2 N1 -10.5(8)
C18 C17 Hf2 N1 105.3(6)
C21 C17 Hf2 C26 126.2(7)
C18 C17 Hf2 C26 -118.0(6)
C21 C17 Hf2 C18 -115.8(9)
C21 C17 Hf2 C25 93.2(6)
C18 C17 Hf2 C25 -151.0(6)
C21 C17 Hf2 C27 133.1(6)
C18 C17 Hf2 C27 -111.1(6)
C18 C17 Hf2 C21 115.8(9)
C21 C17 Hf2 C19 -77.7(6)
C18 C17 Hf2 C19 38.1(6)
C21 C17 Hf2 C28 98.5(7)
C18 C17 Hf2 C28 -145.7(6)
C21 C17 Hf2 C29 76.5(6)
C18 C17 Hf2 C29 -167.7(6)
C21 C17 Hf2 C20 -38.0(6)
C18 C17 Hf2 C20 77.8(6)
C19 C18 Hf2 O2 -84.9(6)
C17 C18 Hf2 O2 163.4(6)
C22 C18 Hf2 O2 40.4(8)
C19 C18 Hf2 N1 11.3(7)
C17 C18 Hf2 N1 -100.4(7)
C22 C18 Hf2 N1 136.6(8)
C19 C18 Hf2 C26 174.1(6)
C17 C18 Hf2 C26 62.4(7)
C22 C18 Hf2 C26 -60.6(9)
C19 C18 Hf2 C17 111.7(8)
C22 C18 Hf2 C17 -123.0(11)
C19 C18 Hf2 C25 141.3(6)
C17 C18 Hf2 C25 29.6(7)
C22 C18 Hf2 C25 -93.4(9)
C19 C18 Hf2 C27 -160.9(5)
C17 C18 Hf2 C27 87.4(7)
C22 C18 Hf2 C27 -35.6(10)
C19 C18 Hf2 C21 75.6(6)
C17 C18 Hf2 C21 -36.1(6)
C22 C18 Hf2 C21 -159.1(10)
C17 C18 Hf2 C19 -111.7(8)
C22 C18 Hf2 C19 125.3(11)
C19 C18 Hf2 C28 -179.0(6)
C17 C18 Hf2 C28 69.3(9)
C22 C18 Hf2 C28 -53.7(12)
C19 C18 Hf2 C29 129.7(6)
C17 C18 Hf2 C29 18.0(8)
C22 C18 Hf2 C29 -105.0(9)
C19 C18 Hf2 C20 35.3(5)
C17 C18 Hf2 C20 -76.4(6)
C22 C18 Hf2 C20 160.6(10)
C26 C25 Hf2 O2 -19.7(8)
C29 C25 Hf2 O2 94.5(7)
C26 C25 Hf2 N1 -140.0(6)
C29 C25 Hf2 N1 -25.8(7)
C29 C25 Hf2 C26 114.2(9)
C26 C25 Hf2 C17 96.5(7)
C29 C25 Hf2 C17 -149.3(7)
C26 C25 Hf2 C18 80.1(7)
C29 C25 Hf2 C18 -165.7(6)
C26 C25 Hf2 C27 -37.5(6)
C29 C25 Hf2 C27 76.7(7)
C26 C25 Hf2 C21 129.4(7)
C29 C25 Hf2 C21 -116.4(7)
C26 C25 Hf2 C19 106.0(7)
C29 C25 Hf2 C19 -139.8(6)
C26 C25 Hf2 C28 -78.5(7)
C29 C25 Hf2 C28 35.7(6)
C26 C25 Hf2 C29 -114.2(9)
C26 C25 Hf2 C20 137.4(6)
C29 C25 Hf2 C20 -108.4(6)
C26 C27 Hf2 O2 -129.2(7)
C28 C27 Hf2 O2 116.5(6)
C26 C27 Hf2 N1 136.2(7)
C28 C27 Hf2 N1 21.8(7)
C28 C27 Hf2 C26 -114.3(9)
C26 C27 Hf2 C17 -12.8(8)
C28 C27 Hf2 C17 -127.1(6)
C26 C27 Hf2 C18 -50.5(8)
C28 C27 Hf2 C18 -164.8(6)
C26 C27 Hf2 C25 37.7(6)
C28 C27 Hf2 C25 -76.6(6)
C26 C27 Hf2 C21 19.8(9)
C28 C27 Hf2 C21 -94.5(7)
C26 C27 Hf2 C19 -71.7(10)
C28 C27 Hf2 C19 173.9(6)
C26 C27 Hf2 C28 114.3(9)
C26 C27 Hf2 C29 78.8(7)
C28 C27 Hf2 C29 -35.6(6)
C26 C27 Hf2 C20 18.1(17)
C28 C27 Hf2 C20 -96.2(15)
C17 C21 Hf2 O2 66.5(7)
C20 C21 Hf2 O2 -47.0(8)
C24 C21 Hf2 O2 -168.9(7)
C17 C21 Hf2 N1 171.5(6)
C20 C21 Hf2 N1 57.9(6)
C24 C21 Hf2 N1 -64.0(9)
C17 C21 Hf2 C26 -54.9(7)
C20 C21 Hf2 C26 -168.4(6)
C24 C21 Hf2 C26 69.7(9)
C20 C21 Hf2 C17 -113.5(9)
C24 C21 Hf2 C17 124.6(11)
C17 C21 Hf2 C18 37.6(6)
C20 C21 Hf2 C18 -75.9(6)
C24 C21 Hf2 C18 162.1(10)
C17 C21 Hf2 C25 -80.3(6)
C20 C21 Hf2 C25 166.2(6)
C24 C21 Hf2 C25 44.2(8)
C17 C21 Hf2 C27 -65.7(8)
C20 C21 Hf2 C27 -179.2(5)
C24 C21 Hf2 C27 58.9(10)
C17 C21 Hf2 C19 77.6(6)
C20 C21 Hf2 C19 -36.0(5)
C24 C21 Hf2 C19 -157.9(10)
C17 C21 Hf2 C28 -108.6(6)
C20 C21 Hf2 C28 137.9(6)
C24 C21 Hf2 C28 16.0(10)
C17 C21 Hf2 C29 -109.6(6)
C20 C21 Hf2 C29 136.9(6)
C24 C21 Hf2 C29 15.0(9)
C17 C21 Hf2 C20 113.5(9)
C24 C21 Hf2 C20 -121.9(11)
C18 C19 Hf2 O2 91.9(6)
C20 C19 Hf2 O2 -150.6(6)
C18 C19 Hf2 N1 -171.0(6)
C20 C19 Hf2 N1 -53.5(6)
C18 C19 Hf2 C26 -7.7(8)
C20 C19 Hf2 C26 109.7(7)
C18 C19 Hf2 C17 -39.9(6)
C20 C19 Hf2 C17 77.6(6)
C20 C19 Hf2 C18 117.5(8)
C18 C19 Hf2 C25 -51.5(7)
C20 C19 Hf2 C25 66.0(7)
C18 C19 Hf2 C27 35.1(10)
C20 C19 Hf2 C27 152.6(7)
C18 C19 Hf2 C21 -80.5(6)
C20 C19 Hf2 C21 37.0(6)
C18 C19 Hf2 C29 -94.4(8)
C20 C19 Hf2 C29 23.0(9)
C18 C19 Hf2 C20 -117.5(8)
C29 C28 Hf2 O2 -178.5(6)
C27 C28 Hf2 O2 -62.6(6)
C31 C28 Hf2 O2 58.1(10)
C29 C28 Hf2 N1 84.7(6)
C27 C28 Hf2 N1 -159.3(7)
C31 C28 Hf2 N1 -38.6(10)
C29 C28 Hf2 C26 -78.5(7)
C27 C28 Hf2 C26 37.5(6)
C31 C28 Hf2 C26 158.1(12)
C29 C28 Hf2 C17 -43.8(8)
C27 C28 Hf2 C17 72.1(7)
C31 C28 Hf2 C17 -167.2(9)
C29 C28 Hf2 C18 -86.9(9)
C27 C28 Hf2 C18 29.0(10)
C31 C28 Hf2 C18 149.7(10)
C29 C28 Hf2 C25 -37.4(6)
C27 C28 Hf2 C25 78.5(7)
C31 C28 Hf2 C25 -160.8(12)
C29 C28 Hf2 C27 -116.0(9)
C31 C28 Hf2 C27 120.7(13)
C29 C28 Hf2 C21 -1.9(8)
C27 C28 Hf2 C21 114.1(7)
C31 C28 Hf2 C21 -125.2(10)
C27 C28 Hf2 C29 116.0(9)
C31 C28 Hf2 C29 -123.3(13)
C29 C28 Hf2 C20 38.5(9)
C27 C28 Hf2 C20 154.4(6)
C31 C28 Hf2 C20 -84.9(11)
C28 C29 Hf2 O2 1.8(8)
C25 C29 Hf2 O2 -113.9(6)
C32 C29 Hf2 O2 126.0(10)
C28 C29 Hf2 N1 -89.2(6)
C25 C29 Hf2 N1 155.1(7)
C32 C29 Hf2 N1 35.0(10)
C28 C29 Hf2 C26 78.1(7)
C25 C29 Hf2 C26 -37.7(6)
C32 C29 Hf2 C26 -157.7(12)
C28 C29 Hf2 C17 146.8(6)
C25 C29 Hf2 C17 31.1(7)
C32 C29 Hf2 C17 -89.0(10)
C28 C29 Hf2 C18 136.6(6)
C25 C29 Hf2 C18 20.8(9)
C32 C29 Hf2 C18 -99.3(10)
C28 C29 Hf2 C25 115.8(9)
C32 C29 Hf2 C25 -120.1(13)
C28 C29 Hf2 C27 37.3(6)
C25 C29 Hf2 C27 -78.5(7)
C32 C29 Hf2 C27 161.4(12)
C28 C29 Hf2 C21 178.5(6)
C25 C29 Hf2 C21 62.7(7)
C32 C29 Hf2 C21 -57.4(10)
C28 C29 Hf2 C19 -170.2(6)
C25 C29 Hf2 C19 74.0(9)
C32 C29 Hf2 C19 -46.1(13)
C25 C29 Hf2 C28 -115.8(9)
C32 C29 Hf2 C28 124.1(13)
C28 C29 Hf2 C20 -156.6(6)
C25 C29 Hf2 C20 87.6(7)
C32 C29 Hf2 C20 -32.5(11)
C19 C20 Hf2 O2 31.5(6)
C21 C20 Hf2 O2 147.5(6)
C23 C20 Hf2 O2 -90.4(8)
C19 C20 Hf2 N1 124.5(6)
C21 C20 Hf2 N1 -119.5(6)
C23 C20 Hf2 N1 2.7(8)
C19 C20 Hf2 C26 -100.2(7)
C21 C20 Hf2 C26 15.8(8)
C23 C20 Hf2 C26 138.0(8)
C19 C20 Hf2 C17 -78.2(6)
C21 C20 Hf2 C17 37.8(6)
C23 C20 Hf2 C17 159.9(10)
C19 C20 Hf2 C18 -36.0(6)
C21 C20 Hf2 C18 80.0(6)
C23 C20 Hf2 C18 -157.8(10)
C19 C20 Hf2 C25 -130.8(6)
C21 C20 Hf2 C25 -14.8(7)
C23 C20 Hf2 C25 107.4(8)
C19 C20 Hf2 C27 -113.7(14)
C21 C20 Hf2 C27 2.3(16)
C23 C20 Hf2 C27 124.5(14)
C19 C20 Hf2 C21 -116.0(8)
C23 C20 Hf2 C21 122.2(11)
C21 C20 Hf2 C19 116.0(8)
C23 C20 Hf2 C19 -121.8(11)
C19 C20 Hf2 C28 171.6(6)
C21 C20 Hf2 C28 -72.4(8)
C23 C20 Hf2 C28 49.7(11)
C19 C20 Hf2 C29 -166.7(5)
C21 C20 Hf2 C29 -50.8(7)
C23 C20 Hf2 C29 71.4(9)
